data_4341723
loop_
_publ_author_name
'Zheng, Sipeng'
'Siegler, Maxime A.'
'Roubeau, Olivier'
'Bonnet, Sylvestre'

_publ_section_title
;
 Influence of Selenocyanate Ligands on the Transition Temperature and
 Cooperativity of bapbpy-Based Fe(II) Spin-Crossover Compounds.
;
_journal_name_full 'Inorganic chemistry'
_journal_page_first 141120111827001
_journal_paper_doi 10.1021/ic502381m
_journal_year 2014
_chemical_formula_moiety 'C24 H20 Fe N8 Se2'
_chemical_formula_sum 'C24 H20 Fe N8 Se2'
_chemical_formula_weight 634.25
_chemical_name_systematic
; 
 ? 
;
_space_group_IT_number 15
_symmetry_cell_setting monoclinic
_symmetry_space_group_name_Hall '-C 2yc'
_symmetry_space_group_name_H-M 'C 1 2/c 1'
_atom_sites_solution_hydrogens difmap
_atom_sites_solution_primary direct
_atom_sites_solution_secondary difmap
_audit_creation_method SHELXL-97
_cell_angle_alpha 90.00
_cell_angle_beta 101.916(3)
_cell_angle_gamma 90.00
_cell_formula_units_Z 4
_cell_length_a 13.4237(3)
_cell_length_b 13.3663(4)
_cell_length_c 14.2028(5)
_cell_measurement_reflns_used 3630
_cell_measurement_temperature 300(2)
_cell_measurement_theta_max 25.13
_cell_measurement_theta_min 1.90
_cell_volume 2493.43(13)
_computing_cell_refinement
;
CrysAlisPro, Agilent Technologies,
Version 1.171.35.11 (release 16-05-2011 CrysAlis171 .NET)
(compiled May 16 2011,17:55:39)
;
_computing_data_collection
;
CrysAlisPro, Agilent Technologies,
Version 1.171.35.11 (release 16-05-2011 CrysAlis171 .NET)
(compiled May 16 2011,17:55:39)
;
_computing_data_reduction
;
CrysAlisPro, Agilent Technologies,
Version 1.171.35.11 (release 16-05-2011 CrysAlis171 .NET)
(compiled May 16 2011,17:55:39)
;
_computing_molecular_graphics 'SHELXTL v6.10 (Sheldrick, 2008)'
_computing_publication_material 'SHELXTL v6.10 (Sheldrick, 2008)'
_computing_structure_refinement 'SHELXL-97 (Sheldrick, 2008)'
_computing_structure_solution 'SHELXS-97 (Sheldrick, 2008)'
_diffrn_ambient_temperature 300(2)
_diffrn_detector_area_resol_mean 15.989
_diffrn_measured_fraction_theta_full 0.999
_diffrn_measured_fraction_theta_max 0.999
_diffrn_measurement_device_type 'Goniometer KM4/Xcalibur, detector: Sapphire3'
_diffrn_measurement_method '\w scans'
_diffrn_radiation_monochromator graphite
_diffrn_radiation_source 'Enhance (Mo) X-ray Source'
_diffrn_radiation_type MoK\a
_diffrn_radiation_wavelength 0.71073
_diffrn_reflns_av_R_equivalents 0.0279
_diffrn_reflns_av_sigmaI/netI 0.0350
_diffrn_reflns_limit_h_max 15
_diffrn_reflns_limit_h_min -15
_diffrn_reflns_limit_k_max 15
_diffrn_reflns_limit_k_min -15
_diffrn_reflns_limit_l_max 16
_diffrn_reflns_limit_l_min -16
_diffrn_reflns_number 7254
_diffrn_reflns_theta_full 24.99
_diffrn_reflns_theta_max 24.99
_diffrn_reflns_theta_min 2.44
_exptl_absorpt_coefficient_mu 3.554
_exptl_absorpt_correction_T_max 0.839
_exptl_absorpt_correction_T_min 0.549
_exptl_absorpt_correction_type analytical
_exptl_absorpt_process_details
;
CrysAlisPro, Agilent Technologies,
Version 1.171.35.11 (release 16-05-2011 CrysAlis171 .NET)
(compiled May 16 2011,17:55:39)
Analytical numeric absorption correction using a multifaceted crystal
            model based on expressions derived by R.C. Clark & J.S. Reid.
(Clark, R. C. & Reid, J. S. (1995). Acta Cryst. A51, 887-897)
;
_exptl_crystal_colour 'dark red'
_exptl_crystal_density_diffrn 1.690
_exptl_crystal_density_method 'not measured'
_exptl_crystal_description 'irregular shape'
_exptl_crystal_F_000 1256
_exptl_crystal_size_max 0.31
_exptl_crystal_size_mid 0.09
_exptl_crystal_size_min 0.06
_refine_diff_density_max 0.487
_refine_diff_density_min -0.346
_refine_diff_density_rms 0.060
_refine_ls_extinction_method none
_refine_ls_goodness_of_fit_ref 1.039
_refine_ls_hydrogen_treatment mixed
_refine_ls_matrix_type full
_refine_ls_number_parameters 164
_refine_ls_number_reflns 2193
_refine_ls_number_restraints 1
_refine_ls_restrained_S_all 1.040
_refine_ls_R_factor_all 0.0459
_refine_ls_R_factor_gt 0.0351
_refine_ls_shift/su_max 0.000
_refine_ls_shift/su_mean 0.000
_refine_ls_structure_factor_coef Fsqd
_refine_ls_weighting_details 'calc w=1/[\s^2^(Fo^2^)+(0.0366P)^2^+4.3492P] where P=(Fo^2^+2Fc^2^)/3'
_refine_ls_weighting_scheme calc
_refine_ls_wR_factor_gt 0.0841
_refine_ls_wR_factor_ref 0.0894
_reflns_number_gt 1820
_reflns_number_total 2193
_reflns_threshold_expression I>2\s(I)
_cod_data_source_file 13c_HS.cif
_cod_data_source_block 13c_HS
_cod_original_sg_symbol_H-M 'C 2/c'
_cod_database_code 4341723

loop_
_symmetry_equiv_pos_as_xyz
'x, y, z'
'-x, y, -z+1/2'
'x+1/2, y+1/2, z'
'-x+1/2, y+1/2, -z+1/2'
'-x, -y, -z'
'x, -y, z-1/2'
'-x+1/2, -y+1/2, -z'
'x+1/2, -y+1/2, z-1/2'

loop_
_atom_site_label
_atom_site_type_symbol
_atom_site_fract_x
_atom_site_fract_y
_atom_site_fract_z
_atom_site_U_iso_or_equiv
_atom_site_adp_type
_atom_site_occupancy
_atom_site_symmetry_multiplicity
_atom_site_calc_flag
_atom_site_refinement_flags
Fe1 Fe 0.0000 0.59329(5) 0.7500 0.03973(18) Uani 1 2 d S
Se1 Se 0.35782(3) 0.52552(3) 0.71410(3) 0.06938(18) Uani 1 1 d .
C1 C 0.0118(3) 0.7765(3) 0.6331(3) 0.0583(9) Uani 1 1 d .
H1 H 0.0600 0.7912 0.6884 0.070 Uiso 1 1 calc R
C2 C -0.0126(4) 0.8491(3) 0.5646(3) 0.0708(11) Uani 1 1 d .
H2 H 0.0171 0.9121 0.5738 0.085 Uiso 1 1 calc R
C3 C -0.0823(3) 0.8265(3) 0.4814(3) 0.0652(10) Uani 1 1 d .
H3 H -0.1011 0.8756 0.4347 0.078 Uiso 1 1 calc R
C4 C -0.1238(3) 0.7335(3) 0.4668(2) 0.0519(8) Uani 1 1 d .
C5 C -0.0946(2) 0.6627(2) 0.5417(2) 0.0447(8) Uani 1 1 d .
C6 C -0.1101(2) 0.4758(2) 0.5709(2) 0.0417(7) Uani 1 1 d .
C7 C -0.1527(3) 0.3907(3) 0.5227(2) 0.0543(9) Uani 1 1 d .
H7 H -0.1942 0.3957 0.4618 0.065 Uiso 1 1 calc R
C8 C -0.1332(3) 0.3004(3) 0.5656(3) 0.0573(10) Uani 1 1 d .
H8 H -0.1605 0.2428 0.5336 0.069 Uiso 1 1 calc R
C9 C -0.0726(3) 0.2937(3) 0.6569(2) 0.0514(8) Uani 1 1 d .
H9 H -0.0598 0.2323 0.6878 0.062 Uiso 1 1 calc R
C10 C -0.0319(2) 0.3809(2) 0.7008(2) 0.0405(7) Uani 1 1 d .
C11 C -0.1962(3) 0.7068(3) 0.3753(3) 0.0653(10) Uani 1 1 d .
H11A H -0.2079 0.7645 0.3341 0.098 Uiso 1 1 calc R
H11B H -0.2595 0.6849 0.3897 0.098 Uiso 1 1 calc R
H11C H -0.1676 0.6541 0.3434 0.098 Uiso 1 1 calc R
C12 C 0.2348(3) 0.5653(2) 0.7284(2) 0.0442(8) Uani 1 1 d .
N1 N -0.0307(2) 0.68437(19) 0.6246(2) 0.0470(7) Uani 1 1 d .
N2 N -0.1345(2) 0.5675(2) 0.5262(2) 0.0509(7) Uani 1 1 d D
H2A H -0.174(2) 0.561(2) 0.4767(19) 0.039(9) Uiso 1 1 d D
N3 N -0.04855(18) 0.47143(17) 0.65768(17) 0.0366(6) Uani 1 1 d .
N4 N 0.1559(2) 0.5926(2) 0.7355(2) 0.0552(7) Uani 1 1 d .

loop_
_atom_site_aniso_label
_atom_site_aniso_U_11
_atom_site_aniso_U_22
_atom_site_aniso_U_33
_atom_site_aniso_U_23
_atom_site_aniso_U_13
_atom_site_aniso_U_12
Fe1 0.0422(3) 0.0443(4) 0.0298(3) 0.000 0.0006(2) 0.000
Se1 0.0538(3) 0.0640(3) 0.0883(4) -0.0002(2) 0.0100(2) 0.01196(18)
C1 0.068(2) 0.053(2) 0.054(2) -0.0035(18) 0.0139(18) -0.0077(18)
C2 0.099(3) 0.043(2) 0.076(3) 0.004(2) 0.030(2) -0.012(2)
C3 0.087(3) 0.051(2) 0.060(2) 0.0128(18) 0.019(2) 0.005(2)
C4 0.061(2) 0.050(2) 0.046(2) 0.0088(16) 0.0141(16) 0.0082(17)
C5 0.0456(17) 0.0460(18) 0.0421(18) 0.0052(15) 0.0081(14) 0.0037(15)
C6 0.0439(17) 0.0446(19) 0.0339(16) 0.0021(14) 0.0019(13) -0.0033(14)
C7 0.059(2) 0.055(2) 0.0401(18) -0.0020(17) -0.0086(15) -0.0072(17)
C8 0.060(2) 0.047(2) 0.056(2) -0.0103(17) -0.0083(17) -0.0089(17)
C9 0.056(2) 0.0419(19) 0.051(2) 0.0005(16) -0.0011(16) -0.0034(15)
C10 0.0418(16) 0.0408(17) 0.0372(17) -0.0042(14) 0.0041(13) -0.0011(13)
C11 0.073(3) 0.067(2) 0.051(2) 0.0195(19) 0.0024(18) 0.009(2)
C12 0.051(2) 0.0395(18) 0.0386(18) -0.0026(14) 0.0010(15) -0.0054(15)
N1 0.0501(16) 0.0421(15) 0.0484(16) 0.0013(13) 0.0095(13) -0.0011(12)
N2 0.0564(17) 0.0519(18) 0.0359(16) 0.0070(14) -0.0101(13) -0.0053(14)
N3 0.0409(13) 0.0369(14) 0.0300(13) 0.0017(11) 0.0023(11) -0.0016(10)
N4 0.0548(18) 0.0645(19) 0.0443(17) -0.0003(14) 0.0057(13) 0.0029(15)

loop_
_atom_type_symbol
_atom_type_description
_atom_type_scat_dispersion_real
_atom_type_scat_dispersion_imag
_atom_type_scat_source
C C 0.0033 0.0016 'International Tables Vol C Tables 4.2.6.8 and 6.1.1.4'
H H 0.0000 0.0000 'International Tables Vol C Tables 4.2.6.8 and 6.1.1.4'
Fe Fe 0.3463 0.8444 'International Tables Vol C Tables 4.2.6.8 and 6.1.1.4'
N N 0.0061 0.0033 'International Tables Vol C Tables 4.2.6.8 and 6.1.1.4'
Se Se -0.0929 2.2259 'International Tables Vol C Tables 4.2.6.8 and 6.1.1.4'

loop_
_geom_angle_atom_site_label_1
_geom_angle_atom_site_label_2
_geom_angle_atom_site_label_3
_geom_angle
_geom_angle_site_symmetry_1
_geom_angle_site_symmetry_3
N3 Fe1 N3 78.82(13) 2_556 .
N3 Fe1 N1 86.56(10) 2_556 2_556
N3 Fe1 N1 160.91(10) . 2_556
N3 Fe1 N1 160.91(10) 2_556 .
N3 Fe1 N1 86.56(10) . .
N1 Fe1 N1 110.13(15) 2_556 .
N3 Fe1 N4 96.88(10) 2_556 2_556
N3 Fe1 N4 82.76(11) . 2_556
N1 Fe1 N4 86.92(11) 2_556 2_556
N1 Fe1 N4 93.34(11) . 2_556
N3 Fe1 N4 82.76(11) 2_556 .
N3 Fe1 N4 96.88(10) . .
N1 Fe1 N4 93.35(11) 2_556 .
N1 Fe1 N4 86.92(11) . .
N4 Fe1 N4 179.54(17) 2_556 .
N1 C1 C2 123.3(4) . .
N1 C1 H1 118.3 . .
C2 C1 H1 118.3 . .
C1 C2 C3 118.4(4) . .
C1 C2 H2 120.8 . .
C3 C2 H2 120.8 . .
C4 C3 C2 120.9(4) . .
C4 C3 H3 119.6 . .
C2 C3 H3 119.6 . .
C3 C4 C5 117.0(3) . .
C3 C4 C11 121.5(3) . .
C5 C4 C11 121.5(3) . .
N1 C5 N2 119.8(3) . .
N1 C5 C4 123.0(3) . .
N2 C5 C4 117.3(3) . .
N3 C6 N2 120.2(3) . .
N3 C6 C7 122.1(3) . .
N2 C6 C7 117.6(3) . .
C8 C7 C6 119.2(3) . .
C8 C7 H7 120.4 . .
C6 C7 H7 120.4 . .
C7 C8 C9 120.0(3) . .
C7 C8 H8 120.0 . .
C9 C8 H8 120.0 . .
C10 C9 C8 118.0(3) . .
C10 C9 H9 121.0 . .
C8 C9 H9 121.0 . .
N3 C10 C9 122.5(3) . .
N3 C10 C10 115.89(16) . 2_556
C9 C10 C10 121.6(2) . 2_556
C4 C11 H11A 109.5 . .
C4 C11 H11B 109.5 . .
H11A C11 H11B 109.5 . .
C4 C11 H11C 109.5 . .
H11A C11 H11C 109.5 . .
H11B C11 H11C 109.5 . .
N4 C12 Se1 178.2(3) . .
C5 N1 C1 117.2(3) . .
C5 N1 Fe1 126.3(2) . .
C1 N1 Fe1 116.2(2) . .
C5 N2 C6 134.0(3) . .
C5 N2 H2A 114(2) . .
C6 N2 H2A 111(2) . .
C6 N3 C10 118.0(2) . .
C6 N3 Fe1 126.3(2) . .
C10 N3 Fe1 114.09(18) . .
C12 N4 Fe1 161.6(3) . .

loop_
_geom_bond_atom_site_label_1
_geom_bond_atom_site_label_2
_geom_bond_distance
_geom_bond_site_symmetry_2
Fe1 N3 2.108(2) 2_556
Fe1 N3 2.108(2) .
Fe1 N1 2.126(3) 2_556
Fe1 N1 2.126(3) .
Fe1 N4 2.144(3) 2_556
Fe1 N4 2.144(3) .
Se1 C12 1.786(4) .
C1 N1 1.352(4) .
C1 C2 1.365(5) .
C1 H1 0.9300 .
C2 C3 1.381(6) .
C2 H2 0.9300 .
C3 C4 1.361(5) .
C3 H3 0.9300 .
C4 C5 1.416(4) .
C4 C11 1.496(5) .
C5 N1 1.339(4) .
C5 N2 1.380(4) .
C6 N3 1.336(4) .
C6 N2 1.388(4) .
C6 C7 1.389(4) .
C7 C8 1.353(5) .
C7 H7 0.9300 .
C8 C9 1.385(5) .
C8 H8 0.9300 .
C9 C10 1.380(4) .
C9 H9 0.9300 .
C10 N3 1.353(4) .
C10 C10 1.481(6) 2_556
C11 H11A 0.9600 .
C11 H11B 0.9600 .
C11 H11C 0.9600 .
C12 N4 1.145(4) .
N2 H2A 0.79(2) .

loop_
_geom_hbond_atom_site_label_D
_geom_hbond_atom_site_label_H
_geom_hbond_atom_site_label_A
_geom_hbond_distance_DH
_geom_hbond_distance_HA
_geom_hbond_distance_DA
_geom_hbond_angle_DHA
_geom_hbond_site_symmetry_A
N2 H2A Se1 0.79(2) 3.46(2) 4.238(3) 165(3) 5_566

loop_
_geom_torsion_atom_site_label_1
_geom_torsion_atom_site_label_2
_geom_torsion_atom_site_label_3
_geom_torsion_atom_site_label_4
_geom_torsion
_geom_torsion_site_symmetry_1
_geom_torsion_site_symmetry_4
N1 C1 C2 C3 -1.6(6) . .
C1 C2 C3 C4 -1.7(6) . .
C2 C3 C4 C5 2.0(6) . .
C2 C3 C4 C11 -177.5(4) . .
C3 C4 C5 N1 1.1(5) . .
C11 C4 C5 N1 -179.4(3) . .
C3 C4 C5 N2 -178.4(3) . .
C11 C4 C5 N2 1.0(5) . .
N3 C6 C7 C8 1.4(6) . .
N2 C6 C7 C8 -177.9(3) . .
C6 C7 C8 C9 0.9(6) . .
C7 C8 C9 C10 -1.4(6) . .
C8 C9 C10 N3 -0.4(5) . .
C8 C9 C10 C10 178.6(4) . 2_556
N2 C5 N1 C1 175.3(3) . .
C4 C5 N1 C1 -4.2(5) . .
N2 C5 N1 Fe1 -11.0(4) . .
C4 C5 N1 Fe1 169.4(2) . .
C2 C1 N1 C5 4.5(5) . .
C2 C1 N1 Fe1 -169.8(3) . .
N3 Fe1 N1 C5 63.2(4) 2_556 .
N3 Fe1 N1 C5 23.3(3) . .
N1 Fe1 N1 C5 -147.1(3) 2_556 .
N4 Fe1 N1 C5 -59.2(3) 2_556 .
N4 Fe1 N1 C5 120.4(3) . .
N3 Fe1 N1 C1 -123.1(3) 2_556 .
N3 Fe1 N1 C1 -163.0(3) . .
N1 Fe1 N1 C1 26.6(2) 2_556 .
N4 Fe1 N1 C1 114.5(3) 2_556 .
N4 Fe1 N1 C1 -65.9(3) . .
N1 C5 N2 C6 -14.8(6) . .
C4 C5 N2 C6 164.8(4) . .
N3 C6 N2 C5 14.8(6) . .
C7 C6 N2 C5 -165.9(4) . .
N2 C6 N3 C10 176.2(3) . .
C7 C6 N3 C10 -3.1(5) . .
N2 C6 N3 Fe1 11.2(4) . .
C7 C6 N3 Fe1 -168.1(3) . .
C9 C10 N3 C6 2.6(5) . .
C10 C10 N3 C6 -176.4(3) 2_556 .
C9 C10 N3 Fe1 169.3(3) . .
C10 C10 N3 Fe1 -9.7(4) 2_556 .
N3 Fe1 N3 C6 169.0(3) 2_556 .
N1 Fe1 N3 C6 128.3(3) 2_556 .
N1 Fe1 N3 C6 -23.3(3) . .
N4 Fe1 N3 C6 70.5(3) 2_556 .
N4 Fe1 N3 C6 -109.8(3) . .
N3 Fe1 N3 C10 3.57(16) 2_556 .
N1 Fe1 N3 C10 -37.1(4) 2_556 .
N1 Fe1 N3 C10 171.2(2) . .
N4 Fe1 N3 C10 -95.0(2) 2_556 .
N4 Fe1 N3 C10 84.8(2) . .
N3 Fe1 N4 C12 38.6(9) 2_556 .
N3 Fe1 N4 C12 -39.2(9) . .
N1 Fe1 N4 C12 124.7(9) 2_556 .
N1 Fe1 N4 C12 -125.3(9) . .
